data_2220351
loop_
_publ_author_name
'Mitsui, Ryosuke'
'Nakaema, Kosuke'
'Noguchi, Keiichi'
'Yonezawa, Noriyuki'

_publ_section_title
;
 (4-Chlorophenyl)(2-hydroxy-7-methoxynaphthalen-1-yl)methanone
;
_journal_coeditor_code SU2069
_journal_issue 12
_journal_name_full 'Acta Crystallographica Section E'
_journal_page_first o2497
_journal_paper_doi 10.1107/S1600536808039603
_journal_volume 64
_journal_year 2008
_chemical_formula_iupac 'C18 H13 Cl O3'
_chemical_formula_moiety 'C18 H13 Cl O3'
_chemical_formula_sum 'C18 H13 Cl O3'
_chemical_formula_weight 312.73
_chemical_melting_point_gt 391.0
_chemical_melting_point_lt 391.5
_chemical_name_common
;
1-(4-chlorobenzoyl)-2-hydroxy-7-methoxynaphthalene
;
_chemical_name_systematic
;
(4-Chlorophenyl)(2-hydroxy-7-methoxynaphthalen-1-yl)methanone
;
_space_group_IT_number 61
_symmetry_cell_setting orthorhombic
_symmetry_space_group_name_Hall '-P 2ac 2ab'
_symmetry_space_group_name_H-M 'P b c a'
_atom_sites_solution_hydrogens difmap
_atom_sites_solution_primary direct
_atom_sites_solution_secondary difmap
_cell_angle_alpha 90.00
_cell_angle_beta 90.00
_cell_angle_gamma 90.00
_cell_formula_units_Z 8
_cell_length_a 17.8030(3)
_cell_length_b 8.68121(10)
_cell_length_c 18.8683(3)
_cell_measurement_reflns_used 42602
_cell_measurement_temperature 123
_cell_measurement_theta_max 68.2
_cell_measurement_theta_min 3.4
_cell_volume 2916.13(8)
_computing_cell_refinement 'PROCESS-AUTO (Rigaku, 1998)'
_computing_data_collection 'PROCESS-AUTO (Rigaku, 1998)'
_computing_data_reduction 'CrystalStructure (Rigaku/MSC, 2004)'
_computing_molecular_graphics 'ORTEPIII (Burnett & Johnson, 1996)'
_computing_publication_material 'SHELXL97 (Sheldrick, 2008)'
_computing_structure_refinement 'SHELXL97 (Sheldrick, 2008)'
_computing_structure_solution 'SIR2004 (Burla <i>et al.</i>, 2005)'
_diffrn_ambient_temperature 123
_diffrn_detector_area_resol_mean 10.00
_diffrn_measured_fraction_theta_full 1.000
_diffrn_measured_fraction_theta_max 1.000
_diffrn_measurement_device_type 'Rigaku R-AXIS RAPID'
_diffrn_measurement_method \w
_diffrn_radiation_monochromator graphite
_diffrn_radiation_source 'rotating anode'
_diffrn_radiation_type CuK\a
_diffrn_radiation_wavelength 1.54187
_diffrn_reflns_av_R_equivalents 0.0329
_diffrn_reflns_av_sigmaI/netI 0.0144
_diffrn_reflns_limit_h_max 21
_diffrn_reflns_limit_h_min -21
_diffrn_reflns_limit_k_max 10
_diffrn_reflns_limit_k_min -10
_diffrn_reflns_limit_l_max 22
_diffrn_reflns_limit_l_min -22
_diffrn_reflns_number 49864
_diffrn_reflns_theta_full 68.23
_diffrn_reflns_theta_max 68.23
_diffrn_reflns_theta_min 4.69
_exptl_absorpt_coefficient_mu 2.410
_exptl_absorpt_correction_T_max 0.886
_exptl_absorpt_correction_T_min 0.485
_exptl_absorpt_correction_type numerical
_exptl_absorpt_process_details '(NUMABS; Higashi, 1999)'
_exptl_crystal_colour yellow
_exptl_crystal_density_diffrn 1.425
_exptl_crystal_density_method 'not measured'
_exptl_crystal_description plate
_exptl_crystal_F_000 1296
_exptl_crystal_size_max 0.60
_exptl_crystal_size_mid 0.15
_exptl_crystal_size_min 0.05
_refine_diff_density_max 0.172
_refine_diff_density_min -0.251
_refine_ls_extinction_coef 0.00062(11)
_refine_ls_extinction_expression Fc^*^=kFc[1+0.001xFc^2^\l^3^/sin(2\q)]^-1/4^
_refine_ls_extinction_method 'SHELXL97 (Sheldrick, 2008)'
_refine_ls_goodness_of_fit_ref 1.082
_refine_ls_hydrogen_treatment mixed
_refine_ls_matrix_type full
_refine_ls_number_parameters 205
_refine_ls_number_reflns 2669
_refine_ls_number_restraints 0
_refine_ls_restrained_S_all 1.082
_refine_ls_R_factor_all 0.0370
_refine_ls_R_factor_gt 0.0328
_refine_ls_shift/su_max 0.001
_refine_ls_shift/su_mean 0.000
_refine_ls_structure_factor_coef Fsqd
_refine_ls_weighting_details 'calc w=1/[\s^2^(Fo^2^)+(0.0544P)^2^+0.6658P] where P=(Fo^2^+2Fc^2^)/3'
_refine_ls_weighting_scheme calc
_refine_ls_wR_factor_gt 0.0932
_refine_ls_wR_factor_ref 0.0963
_reflns_number_gt 2347
_reflns_number_total 2669
_reflns_threshold_expression I>2\s(I)
_cod_data_source_file su2069.cif
_cod_data_source_block I
_cod_depositor_comments
;
The following automatic conversions were performed:

'_atom_sites_solution_hydrogens' tag value 'dfimap' was replaced with
'difmap' value.

Automatic conversion script
Id: cif_fix_values 1646 2011-03-28 12:23:43Z adriana 
;
_cod_original_cell_volume 2916.14(8)
_cod_database_code 2220351
_cod_database_fobs_code 2220351

loop_
_symmetry_equiv_pos_site_id
_symmetry_equiv_pos_as_xyz
1 +X,+Y,+Z
2 1/2-X,1/2+Y,+Z
3 +X,1/2-Y,1/2+Z
4 1/2-X,-Y,1/2+Z
5 -X,-Y,-Z
6 1/2+X,1/2-Y,-Z
7 -X,1/2+Y,1/2-Z
8 1/2+X,+Y,1/2-Z

loop_
_atom_site_type_symbol
_atom_site_label
_atom_site_fract_x
_atom_site_fract_y
_atom_site_fract_z
_atom_site_U_iso_or_equiv
_atom_site_adp_type
_atom_site_calc_flag
_atom_site_refinement_flags
_atom_site_occupancy
Cl Cl1 -0.05110(2) 0.23154(6) 0.500766(19) 0.05295(17) Uani d . 1
O O1 0.04658(5) 0.08073(14) 0.17181(6) 0.0439(3) Uani d . 1
O O2 0.12423(7) 0.21814(15) 0.07692(6) 0.0485(3) Uani d . 1
H H2 0.0840(13) 0.163(3) 0.0974(11) 0.070(7) Uiso d . 1
O O3 0.29872(6) 0.03670(13) 0.41875(6) 0.0474(3) Uani d . 1
C C1 0.16824(8) 0.17285(16) 0.19660(7) 0.0299(3) Uani d . 1
C C2 0.17846(9) 0.22425(17) 0.12659(8) 0.0373(3) Uani d . 1
C C3 0.24694(10) 0.28979(18) 0.10428(8) 0.0432(4) Uani d . 1
H H3 0.2518 0.3289 0.0575 0.052 Uiso calc R 1
C C4 0.30589(9) 0.29694(18) 0.14974(9) 0.0415(4) Uani d . 1
H H4 0.3514 0.3439 0.1347 0.050 Uiso calc R 1
C C5 0.36473(8) 0.23357(18) 0.26380(10) 0.0419(4) Uani d . 1
H H5 0.4104 0.2779 0.2476 0.050 Uiso calc R 1
C C6 0.36219(8) 0.16956(18) 0.32922(9) 0.0433(4) Uani d . 1
H H6 0.4052 0.1714 0.3590 0.052 Uiso calc R 1
C C7 0.29510(8) 0.10024(17) 0.35260(8) 0.0368(3) Uani d . 1
C C8 0.23210(7) 0.09796(16) 0.31021(7) 0.0312(3) Uani d . 1
H H8 0.1880 0.0473 0.3262 0.037 Uiso calc R 1
C C9 0.23251(7) 0.17038(15) 0.24311(7) 0.0293(3) Uani d . 1
C C10 0.30113(7) 0.23607(16) 0.21894(9) 0.0341(3) Uani d . 1
C C11 0.09175(7) 0.12732(16) 0.21759(8) 0.0325(3) Uani d . 1
C C12 0.06218(7) 0.14707(16) 0.29105(8) 0.0304(3) Uani d . 1
C C13 0.00695(8) 0.04620(17) 0.31572(8) 0.0354(3) Uani d . 1
H H13 -0.0079 -0.0389 0.2873 0.042 Uiso calc R 1
C C14 -0.02637(8) 0.06910(18) 0.38113(8) 0.0389(4) Uani d . 1
H H14 -0.0630 -0.0011 0.3984 0.047 Uiso calc R 1
C C15 -0.00543(8) 0.19623(18) 0.42098(8) 0.0364(3) Uani d . 1
C C16 0.04883(8) 0.29823(17) 0.39772(8) 0.0346(3) Uani d . 1
H H16 0.0626 0.3846 0.4258 0.041 Uiso calc R 1
C C17 0.08296(8) 0.27253(16) 0.33264(8) 0.0320(3) Uani d . 1
H H17 0.1208 0.3411 0.3163 0.038 Uiso calc R 1
C C18 0.23232(12) -0.0353(2) 0.44536(9) 0.0560(5) Uani d . 1
H H18A 0.2422 -0.0770 0.4927 0.067 Uiso calc R 1
H H18B 0.2174 -0.1192 0.4135 0.067 Uiso calc R 1
H H18C 0.1918 0.0407 0.4481 0.067 Uiso calc R 1

loop_
_atom_site_aniso_label
_atom_site_aniso_U_11
_atom_site_aniso_U_22
_atom_site_aniso_U_33
_atom_site_aniso_U_12
_atom_site_aniso_U_13
_atom_site_aniso_U_23
Cl1 0.0399(3) 0.0813(4) 0.0376(2) -0.0016(2) 0.00670(15) 0.00181(19)
O1 0.0292(6) 0.0561(7) 0.0463(6) -0.0002(5) -0.0077(4) -0.0137(5)
O2 0.0513(7) 0.0577(8) 0.0364(6) 0.0083(6) -0.0084(5) -0.0005(5)
O3 0.0542(7) 0.0414(6) 0.0466(6) 0.0105(5) -0.0200(5) -0.0052(5)
C1 0.0286(7) 0.0260(7) 0.0351(7) 0.0025(5) -0.0004(5) -0.0043(5)
C2 0.0416(8) 0.0317(8) 0.0385(8) 0.0069(6) -0.0016(6) -0.0048(6)
C3 0.0554(9) 0.0328(9) 0.0413(8) 0.0008(7) 0.0116(8) 0.0006(7)
C4 0.0395(8) 0.0313(8) 0.0536(10) -0.0038(6) 0.0153(7) -0.0075(7)
C5 0.0245(7) 0.0363(8) 0.0649(10) -0.0006(6) 0.0027(7) -0.0195(7)
C6 0.0268(7) 0.0396(9) 0.0635(11) 0.0073(6) -0.0130(7) -0.0200(8)
C7 0.0368(8) 0.0295(8) 0.0441(8) 0.0104(6) -0.0112(6) -0.0111(6)
C8 0.0274(7) 0.0263(7) 0.0398(7) 0.0028(5) -0.0033(5) -0.0053(6)
C9 0.0253(7) 0.0237(7) 0.0388(7) 0.0025(5) 0.0001(5) -0.0074(5)
C10 0.0276(7) 0.0267(7) 0.0482(9) 0.0006(5) 0.0051(6) -0.0102(6)
C11 0.0264(7) 0.0290(7) 0.0422(8) 0.0029(6) -0.0056(6) -0.0043(6)
C12 0.0213(6) 0.0298(7) 0.0402(7) 0.0025(5) -0.0033(5) -0.0007(6)
C13 0.0263(7) 0.0305(8) 0.0493(8) 0.0003(6) -0.0043(6) -0.0018(6)
C14 0.0274(7) 0.0392(9) 0.0502(9) -0.0027(6) -0.0010(6) 0.0097(7)
C15 0.0281(7) 0.0448(9) 0.0363(7) 0.0057(6) 0.0007(6) 0.0059(6)
C16 0.0312(7) 0.0342(8) 0.0383(8) 0.0026(6) -0.0017(6) -0.0028(6)
C17 0.0258(7) 0.0298(7) 0.0405(8) 0.0001(5) -0.0008(6) 0.0000(6)
C18 0.0896(14) 0.0381(9) 0.0402(9) -0.0063(9) -0.0156(9) 0.0008(7)

loop_
_atom_type_symbol
_atom_type_description
_atom_type_scat_dispersion_real
_atom_type_scat_dispersion_imag
_atom_type_scat_source
C C 0.0181 0.0091 'International Tables Vol C Tables 4.2.6.8 and 6.1.1.4'
H H 0.0000 0.0000 'International Tables Vol C Tables 4.2.6.8 and 6.1.1.4'
Cl Cl 0.3639 0.7018 'International Tables Vol C Tables 4.2.6.8 and 6.1.1.4'
O O 0.0492 0.0322 'International Tables Vol C Tables 4.2.6.8 and 6.1.1.4'

loop_
_geom_angle_atom_site_label_1
_geom_angle_atom_site_label_2
_geom_angle_atom_site_label_3
_geom_angle
C2 O2 H2 106.3(13)
C7 O3 C18 117.31(12)
C2 C1 C9 118.28(13)
C2 C1 C11 117.23(13)
C9 C1 C11 124.48(12)
O2 C2 C1 123.27(15)
O2 C2 C3 115.35(14)
C1 C2 C3 121.36(14)
C4 C3 C2 119.91(15)
C4 C3 H3 120.0
C2 C3 H3 120.0
C3 C4 C10 121.42(14)
C3 C4 H4 119.3
C10 C4 H4 119.3
C6 C5 C10 121.68(15)
C6 C5 H5 119.2
C10 C5 H5 119.2
C5 C6 C7 119.28(14)
C5 C6 H6 120.4
C7 C6 H6 120.4
O3 C7 C8 124.26(14)
O3 C7 C6 114.75(13)
C8 C7 C6 120.98(15)
C7 C8 C9 120.61(13)
C7 C8 H8 119.7
C9 C8 H8 119.7
C8 C9 C10 118.02(13)
C8 C9 C1 123.19(12)
C10 C9 C1 118.68(13)
C4 C10 C5 120.77(14)
C4 C10 C9 119.88(14)
C5 C10 C9 119.30(15)
O1 C11 C1 119.80(13)
O1 C11 C12 116.93(12)
C1 C11 C12 123.04(12)
C17 C12 C13 119.32(13)
C17 C12 C11 121.30(13)
C13 C12 C11 119.07(13)
C14 C13 C12 120.60(14)
C14 C13 H13 119.7
C12 C13 H13 119.7
C13 C14 C15 118.87(14)
C13 C14 H14 120.6
C15 C14 H14 120.6
C16 C15 C14 121.71(14)
C16 C15 Cl1 119.28(12)
C14 C15 Cl1 118.97(12)
C15 C16 C17 118.95(14)
C15 C16 H16 120.5
C17 C16 H16 120.5
C16 C17 C12 120.53(13)
C16 C17 H17 119.7
C12 C17 H17 119.7
O3 C18 H18A 109.5
O3 C18 H18B 109.5
H18A C18 H18B 109.5
O3 C18 H18C 109.5
H18A C18 H18C 109.5
H18B C18 H18C 109.5

loop_
_geom_bond_atom_site_label_1
_geom_bond_atom_site_label_2
_geom_bond_distance
Cl1 C15 1.7381(15)
O1 C11 1.2476(17)
O2 C2 1.3466(19)
O2 H2 0.94(2)
O3 C7 1.3661(19)
O3 C18 1.429(2)
C1 C2 1.406(2)
C1 C9 1.4422(19)
C1 C11 1.4722(19)
C2 C3 1.410(2)
C3 C4 1.357(2)
C3 H3 0.9500
C4 C10 1.411(2)
C4 H4 0.9500
C5 C6 1.354(3)
C5 C10 1.414(2)
C5 H5 0.9500
C6 C7 1.408(2)
C6 H6 0.9500
C7 C8 1.3778(19)
C8 C9 1.414(2)
C8 H8 0.9500
C9 C10 1.4233(19)
C11 C12 1.493(2)
C12 C17 1.392(2)
C12 C13 1.397(2)
C13 C14 1.384(2)
C13 H13 0.9500
C14 C15 1.387(2)
C14 H14 0.9500
C15 C16 1.382(2)
C16 C17 1.388(2)
C16 H16 0.9500
C17 H17 0.9500
C18 H18A 0.9800
C18 H18B 0.9800
C18 H18C 0.9800

loop_
_geom_hbond_atom_site_label_D
_geom_hbond_atom_site_label_H
_geom_hbond_atom_site_label_A
_geom_hbond_distance_DH
_geom_hbond_distance_HA
_geom_hbond_distance_DA
_geom_hbond_angle_DHA
_geom_hbond_publ_flag
O2 H2 O1 0.94(2) 1.71(2) 2.5573(16) 148(2) y

loop_
_geom_torsion_atom_site_label_1
_geom_torsion_atom_site_label_2
_geom_torsion_atom_site_label_3
_geom_torsion_atom_site_label_4
_geom_torsion
C9 C1 C2 O2 173.72(13)
C11 C1 C2 O2 -7.2(2)
C9 C1 C2 C3 -7.8(2)
C11 C1 C2 C3 171.28(13)
O2 C2 C3 C4 -177.98(14)
C1 C2 C3 C4 3.4(2)
C2 C3 C4 C10 1.8(2)
C10 C5 C6 C7 1.6(2)
C18 O3 C7 C8 -0.5(2)
C18 O3 C7 C6 179.99(13)
C5 C6 C7 O3 178.89(13)
C5 C6 C7 C8 -0.6(2)
O3 C7 C8 C9 178.21(12)
C6 C7 C8 C9 -2.4(2)
C7 C8 C9 C10 4.17(19)
C7 C8 C9 C1 -179.55(13)
C2 C1 C9 C8 -169.18(13)
C11 C1 C9 C8 11.8(2)
C2 C1 C9 C10 7.07(19)
C11 C1 C9 C10 -171.92(13)
C3 C4 C10 C5 175.05(14)
C3 C4 C10 C9 -2.3(2)
C6 C5 C10 C4 -177.05(14)
C6 C5 C10 C9 0.3(2)
C8 C9 C10 C4 174.23(12)
C1 C9 C10 C4 -2.23(19)
C8 C9 C10 C5 -3.14(19)
C1 C9 C10 C5 -179.59(12)
C2 C1 C11 O1 26.3(2)
C9 C1 C11 O1 -154.68(14)
C2 C1 C11 C12 -148.00(14)
C9 C1 C11 C12 31.0(2)
O1 C11 C12 C17 -139.55(14)
C1 C11 C12 C17 34.9(2)
O1 C11 C12 C13 33.95(19)
C1 C11 C12 C13 -151.57(13)
C17 C12 C13 C14 -0.7(2)
C11 C12 C13 C14 -174.37(13)
C12 C13 C14 C15 1.7(2)
C13 C14 C15 C16 -1.4(2)
C13 C14 C15 Cl1 176.26(11)
C14 C15 C16 C17 0.2(2)
Cl1 C15 C16 C17 -177.50(11)
C15 C16 C17 C12 0.8(2)
C13 C12 C17 C16 -0.5(2)
C11 C12 C17 C16 172.96(13)

loop_
_cod_related_entry_id
_cod_related_entry_database
_cod_related_entry_code
1 ChemSpider 24741275
